data_7007484
loop_
_publ_author_name
'Sadakane, Masahiro'
'Tsukuma, Daisuke'
'Dickman, Michael H.'
'Bassil, Bassem'
'Kortz, Ulrich'
'Higashijima, Michio'
'Ueda, Wataru'

_publ_section_title
;
 Structural characterization of mono-ruthenium substituted Keggin-type
 silicotungstates.
;
_journal_issue 35
_journal_name_full 'Dalton transactions (Cambridge, England : 2003)'
_journal_page_first 4271
_journal_page_last 4276
_journal_paper_doi 10.1039/b606266k
_journal_year 2006
_chemical_formula_sum 'C2 H6 Cs4.5 O46.75 Ru S Si W11'
_chemical_formula_weight 3559.73
_chemical_name_systematic
;
?
;
_space_group_IT_number 14
_symmetry_cell_setting monoclinic
_symmetry_space_group_name_Hall '-P 2ybc'
_symmetry_space_group_name_H-M 'P 1 21/c 1'
_atom_sites_solution_hydrogens geom
_atom_sites_solution_primary direct
_atom_sites_solution_secondary difmap
_audit_creation_method SHELXL-97
_cell_angle_alpha 90.00
_cell_angle_beta 90.8730(10)
_cell_angle_gamma 90.00
_cell_formula_units_Z 4
_cell_length_a 13.5850(4)
_cell_length_b 20.2764(7)
_cell_length_c 18.1326(4)
_cell_measurement_reflns_used 5130
_cell_measurement_temperature 297(2)
_cell_measurement_theta_max 24.99
_cell_measurement_theta_min 3.16
_cell_volume 4994.1(3)
_computing_cell_refinement 'Bruker SMART'
_computing_data_collection 'Bruker SMART'
_computing_data_reduction 'Bruker SAINT'
_computing_molecular_graphics 'Bruker SHELXTL'
_computing_publication_material 'Bruker SHELXTL'
_computing_structure_refinement 'SHELXL-97 (Sheldrick, 1997)'
_computing_structure_solution 'SHELXS-97 (Sheldrick, 1990)'
_diffrn_ambient_temperature 297(2)
_diffrn_measured_fraction_theta_full 0.994
_diffrn_measured_fraction_theta_max 0.994
_diffrn_measurement_device_type 'CCD area detector'
_diffrn_measurement_method 'phi and omega scans'
_diffrn_radiation_monochromator graphite
_diffrn_radiation_source 'sealed tube'
_diffrn_radiation_type MoK\a
_diffrn_radiation_wavelength 0.71073
_diffrn_reflns_av_R_equivalents 0.1365
_diffrn_reflns_av_sigmaI/netI 0.0682
_diffrn_reflns_limit_h_max 16
_diffrn_reflns_limit_h_min -16
_diffrn_reflns_limit_k_max 24
_diffrn_reflns_limit_k_min -24
_diffrn_reflns_limit_l_max 21
_diffrn_reflns_limit_l_min -22
_diffrn_reflns_number 109017
_diffrn_reflns_theta_full 25.61
_diffrn_reflns_theta_max 25.61
_diffrn_reflns_theta_min 2.74
_exptl_absorpt_coefficient_mu 28.917
_exptl_absorpt_correction_T_max 0.3909
_exptl_absorpt_correction_T_min 0.1509
_exptl_absorpt_correction_type multi-scan
_exptl_absorpt_process_details SADABS
_exptl_crystal_colour 'dark red'
_exptl_crystal_density_diffrn 4.734
_exptl_crystal_density_meas 0
_exptl_crystal_density_method 'not measured'
_exptl_crystal_description block
_exptl_crystal_F_000 6110
_exptl_crystal_size_max 0.15
_exptl_crystal_size_mid 0.05
_exptl_crystal_size_min 0.04
_refine_diff_density_max 6.802
_refine_diff_density_min -2.192
_refine_diff_density_rms 0.511
_refine_ls_extinction_method none
_refine_ls_goodness_of_fit_ref 1.023
_refine_ls_hydrogen_treatment noref
_refine_ls_matrix_type full
_refine_ls_number_parameters 372
_refine_ls_number_reflns 9356
_refine_ls_number_restraints 0
_refine_ls_restrained_S_all 1.023
_refine_ls_R_factor_all 0.0880
_refine_ls_R_factor_gt 0.0518
_refine_ls_shift/su_max 0.001
_refine_ls_shift/su_mean 0.000
_refine_ls_structure_factor_coef Fsqd
_refine_ls_weighting_details 'calc w=1/[\s^2^(Fo^2^)+(0.0850P)^2^+150.0000P] where P=(Fo^2^+2Fc^2^)/3'
_refine_ls_weighting_scheme calc
_refine_ls_wR_factor_gt 0.1415
_refine_ls_wR_factor_ref 0.1650
_reflns_number_gt 6396
_reflns_number_total 9356
_reflns_threshold_expression >2sigma(I)
_cod_data_source_file b606266k.txt
_cod_data_source_block complex2
_cod_depositor_comments
;
The following automatic conversions were performed:
'_symmetry_cell_setting' value 'Monoclinic' changed to 'monoclinic'
according to '/home/saulius/struct/CIF-dictionaries/cif_core.dic'
dictionary named 'cif_core.dic' version 2.4.1 from 2010-06-29.

Automatic conversion script
Id: cif_fix_enum 1527 2010-12-29 10:47:43Z saulius 
;
_cod_original_sg_symbol_H-M P2(1)/c
_cod_original_formula_sum 'C2 H6 Cs4.50 O46.75 Ru S Si W11'
_cod_database_code 7007484

loop_
_symmetry_equiv_pos_as_xyz
'x, y, z'
'-x, y+1/2, -z+1/2'
'-x, -y, -z'
'x, -y-1/2, z-1/2'

loop_
_atom_site_label
_atom_site_type_symbol
_atom_site_fract_x
_atom_site_fract_y
_atom_site_fract_z
_atom_site_U_iso_or_equiv
_atom_site_adp_type
_atom_site_occupancy
_atom_site_symmetry_multiplicity
_atom_site_calc_flag
_atom_site_refinement_flags
_atom_site_disorder_assembly
_atom_site_disorder_group
W1 W 0.15733(7) -0.92041(5) 0.17304(5) 0.0273(2) Uani 1 1 d . . .
W2 W 0.39051(7) -0.97234(5) 0.15761(5) 0.0271(2) Uani 1 1 d . . .
W3 W 0.42128(7) -0.97641(5) 0.36233(5) 0.0257(2) Uani 1 1 d . . .
W4 W 0.19175(7) -0.91874(5) 0.37754(5) 0.0267(2) Uani 1 1 d . . .
W5 W 0.25851(7) -1.05710(5) 0.46715(5) 0.0279(2) Uani 1 1 d . . .
W6 W 0.05447(7) -1.15144(5) 0.37785(5) 0.0260(2) Uani 1 1 d . . .
W7 W -0.01520(7) -1.01176(5) 0.29352(5) 0.0269(2) Uani 1 1 d . . .
W8 W 0.02727(7) -1.14762(5) 0.19099(5) 0.0247(2) Uani 1 1 d . . .
W9 W 0.28005(7) -1.20934(5) 0.17517(5) 0.0267(2) Uani 1 1 d . . .
W10 W 0.31239(7) -1.20895(5) 0.36143(5) 0.0278(2) Uani 1 1 d . . .
W11 W 0.46912(7) -1.12649(5) 0.25379(5) 0.0268(2) Uani 1 1 d . . .
Ru1 Ru 0.20797(13) -1.05494(10) 0.09002(10) 0.0242(4) Uani 1 1 d . . .
O1RU O 0.1449(11) -0.9661(8) 0.0861(8) 0.026(3) Uiso 1 1 d . . .
O2RU O 0.3368(11) -1.0112(8) 0.0735(8) 0.025(3) Uiso 1 1 d . . .
O8RU O 0.0815(11) -1.0981(8) 0.1207(8) 0.026(4) Uiso 1 1 d . . .
O9RU O 0.2699(11) -1.1437(8) 0.1081(8) 0.027(4) Uiso 1 1 d . . .
Si Si 0.2290(4) -1.0629(3) 0.2723(3) 0.0170(12) Uani 1 1 d . . .
O1SI O 0.2408(11) -1.0175(8) 0.1978(8) 0.028(4) Uiso 1 1 d . . .
O2SI O 0.2621(10) -1.0190(7) 0.3433(7) 0.018(3) Uiso 1 1 d . . .
O3SI O 0.1160(10) -1.0853(7) 0.2806(8) 0.022(3) Uiso 1 1 d . . .
O4SI O 0.2999(11) -1.1273(8) 0.2658(8) 0.027(4) Uiso 1 1 d . . .
S1 S 0.1838(4) -1.0810(3) -0.0262(3) 0.0321(14) Uani 1 1 d . . .
C1 C 0.094(2) -1.0279(15) -0.0723(16) 0.044(7) Uiso 1 1 d . . .
H1A H 0.1134 -0.9827 -0.0669 0.066 Uiso 1 1 calc . . .
H1B H 0.0304 -1.0341 -0.0505 0.066 Uiso 1 1 calc . . .
H1C H 0.0899 -1.0390 -0.1237 0.066 Uiso 1 1 calc . . .
C2 C 0.124(2) -1.1612(14) -0.0338(15) 0.041(7) Uiso 1 1 d . . .
H2A H 0.1643 -1.1938 -0.0094 0.062 Uiso 1 1 calc . . .
H2B H 0.1164 -1.1727 -0.0849 0.062 Uiso 1 1 calc . . .
H2C H 0.0609 -1.1594 -0.0112 0.062 Uiso 1 1 calc . . .
O1S O 0.2714(12) -1.0815(9) -0.0723(9) 0.035(4) Uiso 1 1 d . . .
O1T O 0.1055(13) -0.8469(9) 0.1496(9) 0.039(4) Uiso 1 1 d . . .
O2T O 0.4896(13) -0.9337(9) 0.1222(9) 0.038(4) Uiso 1 1 d . . .
O3T O 0.5284(12) -0.9362(9) 0.3862(9) 0.034(4) Uiso 1 1 d . . .
O4T O 0.1496(13) -0.8454(9) 0.4122(10) 0.042(4) Uiso 1 1 d . . .
O5T O 0.2594(12) -1.0714(9) 0.5600(9) 0.034(4) Uiso 1 1 d . . .
O6T O -0.0052(13) -1.1954(9) 0.4433(9) 0.039(4) Uiso 1 1 d . . .
O7T O -0.1207(11) -0.9688(8) 0.3022(9) 0.031(4) Uiso 1 1 d . . .
O8T O -0.0564(12) -1.1976(9) 0.1417(9) 0.033(4) Uiso 1 1 d . . .
O9T O 0.2855(12) -1.2786(9) 0.1212(9) 0.038(4) Uiso 1 1 d . . .
O10T O 0.3342(13) -1.2720(10) 0.4220(10) 0.045(5) Uiso 1 1 d . . .
O11T O 0.5939(12) -1.1407(9) 0.2469(9) 0.033(4) Uiso 1 1 d . . .
O12 O 0.2949(11) -0.9018(8) 0.1548(8) 0.026(3) Uiso 1 1 d . . .
O14 O 0.1938(11) -0.8999(8) 0.2764(8) 0.025(3) Uiso 1 1 d . . .
O17 O 0.0492(11) -0.9649(8) 0.2157(8) 0.028(4) Uiso 1 1 d . . .
O23 O 0.4120(11) -0.9520(8) 0.2624(8) 0.026(4) Uiso 1 1 d . . .
O34 O 0.3320(12) -0.9052(8) 0.3854(9) 0.033(4) Uiso 1 1 d . . .
O35 O 0.3847(11) -1.0150(8) 0.4540(8) 0.029(4) Uiso 1 1 d . . .
O45 O 0.2005(12) -0.9707(8) 0.4649(9) 0.034(4) Uiso 1 1 d . . .
O47 O 0.0684(11) -0.9636(8) 0.3594(8) 0.027(4) Uiso 1 1 d . . .
O56 O 0.1350(11) -1.0955(8) 0.4392(9) 0.031(4) Uiso 1 1 d . . .
O67 O -0.0318(11) -1.0769(8) 0.3675(8) 0.028(4) Uiso 1 1 d . . .
O68 O -0.0002(12) -1.1863(8) 0.2916(9) 0.031(4) Uiso 1 1 d . . .
O78 O -0.0588(11) -1.0764(8) 0.2222(8) 0.027(4) Uiso 1 1 d . . .
O89 O 0.1438(12) -1.2038(8) 0.1950(9) 0.033(4) Uiso 1 1 d . . .
O101 O 0.4443(12) -1.1878(9) 0.3318(9) 0.033(4) Uiso 1 1 d . . .
O211 O 0.4461(11) -1.0580(8) 0.1862(8) 0.026(3) Uiso 1 1 d . . .
O311 O 0.4674(10) -1.0589(8) 0.3295(8) 0.023(3) Uiso 1 1 d . . .
O510 O 0.3161(11) -1.1346(8) 0.4275(8) 0.030(4) Uiso 1 1 d . . .
O610 O 0.1691(12) -1.1999(9) 0.3674(9) 0.034(4) Uiso 1 1 d . . .
O910 O 0.2941(12) -1.2548(9) 0.2695(9) 0.033(4) Uiso 1 1 d . . .
O911 O 0.4216(11) -1.1903(8) 0.1860(9) 0.031(4) Uiso 1 1 d . . .
Cs1 Cs -0.07686(12) -0.84024(9) 0.39920(9) 0.0374(4) Uani 1 1 d . . .
Cs2 Cs 0.46333(12) -1.13624(10) 0.01785(9) 0.0425(4) Uani 1 1 d . . .
Cs3 Cs 0.32456(14) -1.40555(10) 0.25834(11) 0.0417(5) Uani 0.90 1 d P . .
Cs4 Cs 0.77504(16) -1.23783(12) 0.25682(14) 0.0392(6) Uani 0.70 1 d P . .
Cs5 Cs 0.19643(17) -0.78304(13) 0.00420(12) 0.0397(6) Uani 0.70 1 d P . .
Cs6 Cs 0.5638(8) -1.1285(5) 0.4627(6) 0.056(2) Uiso 0.20 1 d P . .
O1W O 0.2833(17) -0.9261(12) 0.6174(13) 0.069(7) Uiso 1 1 d . . .
O2W O -0.0919(15) -0.8298(11) 0.2221(11) 0.054(5) Uiso 1 1 d . . .
O3W O 0.2639(16) -1.5525(12) 0.3097(12) 0.062(6) Uiso 1 1 d . . .
O4W O 0.6020(19) -1.2753(13) 0.3955(14) 0.081(7) Uiso 1 1 d . . .
O5W O 0.4756(18) -1.2985(13) 0.0503(14) 0.077(7) Uiso 1 1 d . . .
O6W O 0.3223(18) -0.9172(13) -0.0464(13) 0.068(7) Uiso 0.95 1 d P . .
O7W O 0.535(2) -1.3092(18) 0.2432(18) 0.087(10) Uiso 0.80 1 d P . .

loop_
_atom_site_aniso_label
_atom_site_aniso_U_11
_atom_site_aniso_U_22
_atom_site_aniso_U_33
_atom_site_aniso_U_23
_atom_site_aniso_U_13
_atom_site_aniso_U_12
W1 0.0305(5) 0.0232(5) 0.0279(5) 0.0022(4) -0.0061(4) -0.0003(4)
W2 0.0257(5) 0.0301(6) 0.0254(5) 0.0021(4) -0.0018(4) -0.0073(4)
W3 0.0233(5) 0.0280(6) 0.0257(5) -0.0021(4) -0.0049(4) -0.0036(4)
W4 0.0262(5) 0.0262(6) 0.0274(5) -0.0055(4) -0.0047(4) 0.0015(4)
W5 0.0279(5) 0.0324(6) 0.0233(5) 0.0003(4) -0.0047(4) -0.0032(4)
W6 0.0236(5) 0.0303(6) 0.0241(5) 0.0023(4) -0.0013(4) -0.0044(4)
W7 0.0220(5) 0.0286(6) 0.0301(5) -0.0028(4) -0.0038(4) 0.0015(4)
W8 0.0221(5) 0.0275(5) 0.0245(5) -0.0013(4) -0.0026(4) -0.0046(4)
W9 0.0253(5) 0.0233(5) 0.0315(5) -0.0032(4) -0.0012(4) -0.0005(4)
W10 0.0274(5) 0.0252(6) 0.0305(5) 0.0051(4) -0.0030(4) 0.0005(4)
W11 0.0204(5) 0.0279(6) 0.0320(5) -0.0009(4) -0.0014(4) -0.0005(4)
Ru1 0.0226(9) 0.0270(11) 0.0230(10) -0.0012(8) -0.0023(7) -0.0040(8)
Si 0.016(3) 0.012(3) 0.023(3) -0.002(2) 0.001(2) -0.002(2)
S1 0.030(3) 0.042(4) 0.024(3) 0.000(3) -0.003(2) -0.006(3)
Cs1 0.0345(8) 0.0447(11) 0.0329(9) 0.0003(7) -0.0024(7) 0.0040(7)
Cs2 0.0384(9) 0.0526(12) 0.0366(9) -0.0006(8) 0.0030(7) -0.0063(8)
Cs3 0.0358(10) 0.0367(11) 0.0524(12) 0.0022(9) -0.0028(8) 0.0011(8)
Cs4 0.0300(11) 0.0360(14) 0.0516(14) 0.0108(11) 0.0005(10) 0.0068(10)
Cs5 0.0403(13) 0.0485(16) 0.0302(12) 0.0129(11) -0.0003(10) 0.0042(11)

loop_
_atom_type_symbol
_atom_type_description
_atom_type_scat_dispersion_real
_atom_type_scat_dispersion_imag
_atom_type_scat_source
C C 0.0033 0.0016 'International Tables Vol C Tables 4.2.6.8 and 6.1.1.4'
H H 0.0000 0.0000 'International Tables Vol C Tables 4.2.6.8 and 6.1.1.4'
O O 0.0106 0.0060 'International Tables Vol C Tables 4.2.6.8 and 6.1.1.4'
Si Si 0.0817 0.0704 'International Tables Vol C Tables 4.2.6.8 and 6.1.1.4'
S S 0.1246 0.1234 'International Tables Vol C Tables 4.2.6.8 and 6.1.1.4'
Ru Ru -1.2594 0.8363 'International Tables Vol C Tables 4.2.6.8 and 6.1.1.4'
W W -0.8490 6.8722 'International Tables Vol C Tables 4.2.6.8 and 6.1.1.4'
Cs Cs -0.3680 2.1192 'International Tables Vol C Tables 4.2.6.8 and 6.1.1.4'

loop_
_geom_angle_atom_site_label_1
_geom_angle_atom_site_label_2
_geom_angle_atom_site_label_3
_geom_angle
_geom_angle_site_symmetry_1
_geom_angle_site_symmetry_3
_geom_angle_publ_flag
O1T W1 O1RU 101.2(8) . . ?
O1T W1 O17 101.4(8) . . ?
O1RU W1 O17 92.8(7) . . ?
O1T W1 O12 100.6(8) . . ?
O1RU W1 O12 91.6(6) . . ?
O17 W1 O12 156.2(7) . . ?
O1T W1 O14 98.6(7) . . ?
O1RU W1 O14 160.1(7) . . ?
O17 W1 O14 84.1(6) . . ?
O12 W1 O14 83.9(6) . . ?
O1T W1 O1SI 174.3(7) . . ?
O1RU W1 O1SI 77.0(6) . . ?
O17 W1 O1SI 84.1(6) . . ?
O12 W1 O1SI 74.2(6) . . ?
O14 W1 O1SI 83.1(6) . . ?
O1T W1 Ru1 136.2(6) . . ?
O1RU W1 Ru1 35.1(5) . . ?
O17 W1 Ru1 87.7(5) . . ?
O12 W1 Ru1 82.5(5) . . ?
O14 W1 Ru1 125.0(5) . . ?
O1SI W1 Ru1 41.9(4) . . ?
O1T W1 Cs4 50.5(6) . 2_655 ?
O1RU W1 Cs4 139.1(5) . 2_655 ?
O17 W1 Cs4 118.9(5) . 2_655 ?
O12 W1 Cs4 70.1(5) . 2_655 ?
O14 W1 Cs4 56.8(5) . 2_655 ?
O1SI W1 Cs4 127.9(4) . 2_655 ?
Ru1 W1 Cs4 152.39(6) . 2_655 ?
O1T W1 Cs5 44.7(6) . . ?
O1RU W1 Cs5 73.6(5) . . ?
O17 W1 Cs5 136.3(5) . . ?
O12 W1 Cs5 67.2(4) . . ?
O14 W1 Cs5 121.5(5) . . ?
O1SI W1 Cs5 129.9(4) . . ?
Ru1 W1 Cs5 101.14(5) . . ?
Cs4 W1 Cs5 65.58(5) 2_655 . ?
O2T W2 O2RU 101.0(7) . . ?
O2T W2 O12 100.7(8) . . ?
O2RU W2 O12 92.1(6) . . ?
O2T W2 O211 101.9(7) . . ?
O2RU W2 O211 89.2(6) . . ?
O12 W2 O211 156.7(6) . . ?
O2T W2 O23 99.3(7) . . ?
O2RU W2 O23 159.4(6) . . ?
O12 W2 O23 87.7(6) . . ?
O211 W2 O23 83.0(6) . . ?
O2T W2 O1SI 173.0(7) . . ?
O2RU W2 O1SI 76.0(6) . . ?
O12 W2 O1SI 73.3(6) . . ?
O211 W2 O1SI 84.5(6) . . ?
O23 W2 O1SI 84.2(6) . . ?
O2T W2 Cs2 86.7(6) . . ?
O2RU W2 Cs2 43.9(5) . . ?
O12 W2 Cs2 135.7(4) . . ?
O211 W2 Cs2 51.7(4) . . ?
O23 W2 Cs2 134.5(5) . . ?
O1SI W2 Cs2 95.1(4) . . ?
O2T W2 Cs3 44.0(6) . 2_655 ?
O2RU W2 Cs3 139.1(5) . 2_655 ?
O12 W2 Cs3 111.9(5) . 2_655 ?
O211 W2 Cs3 81.2(4) . 2_655 ?
O23 W2 Cs3 58.5(4) . 2_655 ?
O1SI W2 Cs3 141.2(4) . 2_655 ?
Cs2 W2 Cs3 103.60(4) . 2_655 ?
O2T W2 Cs2 28.1(6) . 3_635 ?
O2RU W2 Cs2 78.1(5) . 3_635 ?
O12 W2 Cs2 85.4(4) . 3_635 ?
O211 W2 Cs2 117.5(4) . 3_635 ?
O23 W2 Cs2 122.5(5) . 3_635 ?
O1SI W2 Cs2 145.6(4) . 3_635 ?
Cs2 W2 Cs2 81.33(4) . 3_635 ?
Cs3 W2 Cs2 71.75(4) 2_655 3_635 ?
O3T W3 O23 99.3(7) . . ?
O3T W3 O311 102.5(7) . . ?
O23 W3 O311 86.9(7) . . ?
O3T W3 O35 101.9(7) . . ?
O23 W3 O35 158.7(6) . . ?
O311 W3 O35 90.2(7) . . ?
O3T W3 O34 97.0(8) . . ?
O23 W3 O34 88.8(7) . . ?
O311 W3 O34 160.4(7) . . ?
O35 W3 O34 86.9(7) . . ?
O3T W3 O2SI 170.4(7) . . ?
O23 W3 O2SI 84.7(6) . . ?
O311 W3 O2SI 86.4(6) . . ?
O35 W3 O2SI 74.1(6) . . ?
O34 W3 O2SI 74.2(6) . . ?
O3T W3 Cs6 59.5(6) . 3_636 ?
O23 W3 Cs6 130.9(5) . 3_636 ?
O311 W3 Cs6 137.9(5) . 3_636 ?
O35 W3 Cs6 61.1(5) . 3_636 ?
O34 W3 Cs6 55.3(5) . 3_636 ?
O2SI W3 Cs6 111.3(4) . 3_636 ?
O3T W3 Cs6 81.4(6) . . ?
O23 W3 Cs6 131.0(5) . . ?
O311 W3 Cs6 46.3(5) . . ?
O35 W3 Cs6 55.0(5) . . ?
O34 W3 Cs6 140.0(5) . . ?
O2SI W3 Cs6 102.6(4) . . ?
Cs6 W3 Cs6 91.8(2) 3_636 . ?
O3T W3 Cs3 45.2(5) . 2_655 ?
O23 W3 Cs3 58.1(5) . 2_655 ?
O311 W3 Cs3 82.2(4) . 2_655 ?
O35 W3 Cs3 142.2(5) . 2_655 ?
O34 W3 Cs3 111.5(5) . 2_655 ?
O2SI W3 Cs3 141.4(3) . 2_655 ?
Cs6 W3 Cs3 101.58(16) 3_636 2_655 ?
Cs6 W3 Cs3 95.71(15) . 2_655 ?
O4T W4 O14 101.0(8) . . ?
O4T W4 O45 101.1(8) . . ?
O14 W4 O45 157.7(7) . . ?
O4T W4 O34 100.6(8) . . ?
O14 W4 O34 90.8(7) . . ?
O45 W4 O34 88.1(7) . . ?
O4T W4 O47 100.2(8) . . ?
O14 W4 O47 87.4(6) . . ?
O45 W4 O47 85.7(7) . . ?
O34 W4 O47 159.1(7) . . ?
O4T W4 O2SI 172.9(7) . . ?
O14 W4 O2SI 84.6(6) . . ?
O45 W4 O2SI 73.6(6) . . ?
O34 W4 O2SI 74.7(6) . . ?
O47 W4 O2SI 84.4(6) . . ?
O4T W4 Cs1 46.4(6) . . ?
O14 W4 Cs1 92.4(5) . . ?
O45 W4 Cs1 100.6(5) . . ?
O34 W4 Cs1 146.8(5) . . ?
O47 W4 Cs1 54.1(5) . . ?
O2SI W4 Cs1 138.5(3) . . ?
O4T W4 Cs4 61.4(6) . 2_655 ?
O14 W4 Cs4 44.8(5) . 2_655 ?
O45 W4 Cs4 155.5(5) . 2_655 ?
O34 W4 Cs4 79.3(5) . 2_655 ?
O47 W4 Cs4 113.0(5) . 2_655 ?
O2SI W4 Cs4 122.0(3) . 2_655 ?
Cs1 W4 Cs4 79.95(4) . 2_655 ?
O4T W4 Cs6 80.0(6) . 3_636 ?
O14 W4 Cs6 124.6(5) . 3_636 ?
O45 W4 Cs6 62.9(5) . 3_636 ?
O34 W4 Cs6 36.8(5) . 3_636 ?
O47 W4 Cs6 147.6(5) . 3_636 ?
O2SI W4 Cs6 93.2(4) . 3_636 ?
Cs1 W4 Cs6 121.30(14) . 3_636 ?
Cs4 W4 Cs6 95.63(14) 2_655 3_636 ?
O5T W5 O510 103.6(8) . . ?
O5T W5 O56 100.7(7) . . ?
O510 W5 O56 85.8(7) . . ?
O5T W5 O45 99.9(8) . . ?
O510 W5 O45 156.4(7) . . ?
O56 W5 O45 90.4(7) . . ?
O5T W5 O35 101.7(7) . . ?
O510 W5 O35 87.0(7) . . ?
O56 W5 O35 157.5(6) . . ?
O45 W5 O35 87.7(7) . . ?
O5T W5 O2SI 170.6(7) . . ?
O510 W5 O2SI 84.1(6) . . ?
O56 W5 O2SI 85.0(6) . . ?
O45 W5 O2SI 72.4(6) . . ?
O35 W5 O2SI 73.1(6) . . ?
O5T W5 Cs1 47.2(6) . 3_536 ?
O510 W5 Cs1 93.4(5) . 3_536 ?
O56 W5 Cs1 53.9(5) . 3_536 ?
O45 W5 Cs1 103.2(5) . 3_536 ?
O35 W5 Cs1 148.0(5) . 3_536 ?
O2SI W5 Cs1 138.8(3) . 3_536 ?
O5T W5 Cs6 88.3(6) . . ?
O510 W5 Cs6 47.7(5) . . ?
O56 W5 Cs6 133.3(5) . . ?
O45 W5 Cs6 133.4(5) . . ?
O35 W5 Cs6 45.9(5) . . ?
O2SI W5 Cs6 93.3(4) . . ?
Cs1 W5 Cs6 115.12(14) 3_536 . ?
O6T W6 O610 101.8(8) . . ?
O6T W6 O68 101.5(8) . . ?
O610 W6 O68 92.1(7) . . ?
O6T W6 O56 100.3(7) . . ?
O610 W6 O56 84.3(7) . . ?
O68 W6 O56 158.2(7) . . ?
O6T W6 O67 100.6(8) . . ?
O610 W6 O67 156.9(7) . . ?
O68 W6 O67 88.9(7) . . ?
O56 W6 O67 86.2(7) . . ?
O6T W6 O3SI 172.1(7) . . ?
O610 W6 O3SI 85.3(6) . . ?
O68 W6 O3SI 74.4(6) . . ?
O56 W6 O3SI 83.8(6) . . ?
O67 W6 O3SI 72.8(6) . . ?
O6T W6 Cs1 46.4(6) . 3_536 ?
O610 W6 Cs1 91.7(5) . 3_536 ?
O68 W6 Cs1 147.7(5) . 3_536 ?
O56 W6 Cs1 54.1(5) . 3_536 ?
O67 W6 Cs1 99.6(5) . 3_536 ?
O3SI W6 Cs1 137.9(3) . 3_536 ?
O7T W7 O67 100.6(7) . . ?
O7T W7 O47 100.1(7) . . ?
O67 W7 O47 89.5(7) . . ?
O7T W7 O17 102.1(7) . . ?
O67 W7 O17 157.3(7) . . ?
O47 W7 O17 86.2(7) . . ?
O7T W7 O78 99.3(7) . . ?
O67 W7 O78 87.8(7) . . ?
O47 W7 O78 160.6(7) . . ?
O17 W7 O78 89.0(6) . . ?
O7T W7 O3SI 171.4(7) . . ?
O67 W7 O3SI 74.1(6) . . ?
O47 W7 O3SI 86.7(6) . . ?
O17 W7 O3SI 83.4(6) . . ?
O78 W7 O3SI 74.1(6) . . ?
O7T W7 Cs1 48.1(5) . . ?
O67 W7 Cs1 103.6(5) . . ?
O47 W7 Cs1 52.5(5) . . ?
O17 W7 Cs1 91.3(5) . . ?
O78 W7 Cs1 146.6(5) . . ?
O3SI W7 Cs1 139.1(4) . . ?
O8T W8 O8RU 103.4(7) . . ?
O8T W8 O78 100.9(7) . . ?
O8RU W8 O78 92.7(7) . . ?
O8T W8 O89 101.5(7) . . ?
O8RU W8 O89 90.6(7) . . ?
O78 W8 O89 155.9(7) . . ?
O8T W8 O68 96.2(7) . . ?
O8RU W8 O68 160.4(7) . . ?
O78 W8 O68 84.6(6) . . ?
O89 W8 O68 84.3(7) . . ?
O8T W8 O3SI 166.8(6) . . ?
O8RU W8 O3SI 88.8(6) . . ?
O78 W8 O3SI 73.0(6) . . ?
O89 W8 O3SI 83.2(6) . . ?
O68 W8 O3SI 71.8(6) . . ?
O8T W8 Cs4 49.5(5) . 1_455 ?
O8RU W8 Cs4 144.8(5) . 1_455 ?
O78 W8 Cs4 74.7(5) . 1_455 ?
O89 W8 Cs4 114.3(5) . 1_455 ?
O68 W8 Cs4 52.8(4) . 1_455 ?
O3SI W8 Cs4 117.3(3) . 1_455 ?
O8T W8 Cs1 52.0(5) . 2_545 ?
O8RU W8 Cs1 99.8(5) . 2_545 ?
O78 W8 Cs1 152.1(4) . 2_545 ?
O89 W8 Cs1 49.5(5) . 2_545 ?
O68 W8 Cs1 91.3(5) . 2_545 ?
O3SI W8 Cs1 131.6(4) . 2_545 ?
Cs4 W8 Cs1 80.84(4) 1_455 2_545 ?
O9T W9 O9RU 102.8(7) . . ?
O9T W9 O89 102.0(8) . . ?
O9RU W9 O89 91.1(7) . . ?
O9T W9 O910 96.3(8) . . ?
O9RU W9 O910 160.7(7) . . ?
O89 W9 O910 86.8(7) . . ?
O9T W9 O911 99.6(7) . . ?
O9RU W9 O911 89.3(7) . . ?
O89 W9 O911 157.7(7) . . ?
O910 W9 O911 85.6(7) . . ?
O9T W9 O4SI 166.8(7) . . ?
O9RU W9 O4SI 87.5(6) . . ?
O89 W9 O4SI 85.8(6) . . ?
O910 W9 O4SI 73.3(6) . . ?
O911 W9 O4SI 71.9(6) . . ?
O9T W9 Cs1 46.2(6) . 2_545 ?
O9RU W9 Cs1 102.4(5) . 2_545 ?
O89 W9 Cs1 55.9(5) . 2_545 ?
O910 W9 Cs1 92.3(5) . 2_545 ?
O911 W9 Cs1 145.4(5) . 2_545 ?
O4SI W9 Cs1 140.1(4) . 2_545 ?
O9T W9 Cs2 82.3(6) . . ?
O9RU W9 Cs2 46.0(5) . . ?
O89 W9 Cs2 135.8(5) . . ?
O910 W9 Cs2 136.9(5) . . ?
O911 W9 Cs2 52.8(5) . . ?
O4SI W9 Cs2 99.6(4) . . ?
Cs1 W9 Cs2 115.12(4) 2_545 . ?
O9T W9 Cs3 55.6(6) . . ?
O9RU W9 Cs3 158.1(5) . . ?
O89 W9 Cs3 97.0(5) . . ?
O910 W9 Cs3 40.8(5) . . ?
O911 W9 Cs3 90.8(5) . . ?
O4SI W9 Cs3 113.3(4) . . ?
Cs1 W9 Cs3 66.48(4) 2_545 . ?
Cs2 W9 Cs3 119.76(4) . . ?
O10T W10 O910 102.4(8) . . ?
O10T W10 O510 100.5(8) . . ?
O910 W10 O510 156.9(7) . . ?
O10T W10 O101 101.2(8) . . ?
O910 W10 O101 88.6(7) . . ?
O510 W10 O101 89.1(7) . . ?
O10T W10 O610 101.4(8) . . ?
O910 W10 O610 88.7(7) . . ?
O510 W10 O610 84.8(7) . . ?
O101 W10 O610 157.4(7) . . ?
O10T W10 O4SI 171.8(7) . . ?
O910 W10 O4SI 72.6(6) . . ?
O510 W10 O4SI 84.8(6) . . ?
O101 W10 O4SI 72.6(6) . . ?
O610 W10 O4SI 85.2(6) . . ?
O10T W10 Cs6 83.0(6) . . ?
O910 W10 Cs6 131.6(5) . . ?
O510 W10 Cs6 53.7(5) . . ?
O101 W10 Cs6 43.9(5) . . ?
O610 W10 Cs6 138.1(5) . . ?
O4SI W10 Cs6 95.5(4) . . ?
O10T W10 Cs3 65.7(6) . . ?
O910 W10 Cs3 36.8(5) . . ?
O510 W10 Cs3 166.2(5) . . ?
O101 W10 Cs3 92.4(5) . . ?
O610 W10 Cs3 98.7(5) . . ?
O4SI W10 Cs3 108.7(4) . . ?
Cs6 W10 Cs3 120.22(15) . . ?
O11T W11 O211 103.3(7) . . ?
O11T W11 O911 99.5(7) . . ?
O211 W11 O911 91.7(7) . . ?
O11T W11 O101 97.4(7) . . ?
O211 W11 O101 158.9(7) . . ?
O911 W11 O101 88.5(7) . . ?
O11T W11 O311 101.1(7) . . ?
O211 W11 O311 86.3(6) . . ?
O911 W11 O311 159.3(6) . . ?
O101 W11 O311 86.1(7) . . ?
O11T W11 O4SI 169.9(7) . . ?
O211 W11 O4SI 84.9(6) . . ?
O911 W11 O4SI 74.1(6) . . ?
O101 W11 O4SI 74.9(6) . . ?
O311 W11 O4SI 85.1(6) . . ?
O11T W11 Cs6 76.4(5) . . ?
O211 W11 Cs6 132.6(5) . . ?
O911 W11 Cs6 135.5(5) . . ?
O101 W11 Cs6 49.4(5) . . ?
O311 W11 Cs6 48.8(5) . . ?
O4SI W11 Cs6 102.5(4) . . ?
O11T W11 Cs2 85.6(5) . . ?
O211 W11 Cs2 51.8(5) . . ?
O911 W11 Cs2 47.0(5) . . ?
O101 W11 Cs2 135.0(5) . . ?
O311 W11 Cs2 137.7(4) . . ?
O4SI W11 Cs2 95.2(4) . . ?
Cs6 W11 Cs2 161.93(15) . . ?
O2RU Ru1 O1RU 88.3(6) . . ?
O2RU Ru1 O9RU 93.2(6) . . ?
O1RU Ru1 O9RU 172.6(6) . . ?
O2RU Ru1 O8RU 172.6(6) . . ?
O1RU Ru1 O8RU 92.0(6) . . ?
O9RU Ru1 O8RU 85.5(6) . . ?
O2RU Ru1 O1SI 78.9(6) . . ?
O1RU Ru1 O1SI 78.2(6) . . ?
O9RU Ru1 O1SI 95.0(6) . . ?
O8RU Ru1 O1SI 94.0(6) . . ?
O2RU Ru1 S1 94.7(5) . . ?
O1RU Ru1 S1 97.2(5) . . ?
O9RU Ru1 S1 89.9(5) . . ?
O8RU Ru1 S1 92.6(5) . . ?
O1SI Ru1 S1 172.1(5) . . ?
O2RU Ru1 W1 83.5(4) . . ?
O1RU Ru1 W1 31.9(4) . . ?
O9RU Ru1 W1 141.2(4) . . ?
O8RU Ru1 W1 92.9(4) . . ?
O1SI Ru1 W1 46.3(4) . . ?
S1 Ru1 W1 128.9(2) . . ?
O2RU Ru1 Cs2 51.4(4) . . ?
O1RU Ru1 Cs2 136.1(4) . . ?
O9RU Ru1 Cs2 48.3(4) . . ?
O8RU Ru1 Cs2 130.3(5) . . ?
O1SI Ru1 Cs2 105.7(4) . . ?
S1 Ru1 Cs2 73.13(17) . . ?
W1 Ru1 Cs2 133.40(6) . . ?
W1 O1RU Ru1 113.1(7) . . ?
W2 O2RU Ru1 113.7(7) . . ?
W2 O2RU Cs2 112.7(6) . . ?
Ru1 O2RU Cs2 99.8(6) . . ?
W8 O8RU Ru1 143.4(8) . . ?
W9 O9RU Ru1 142.8(8) . . ?
W9 O9RU Cs2 109.4(6) . . ?
Ru1 O9RU Cs2 103.0(6) . . ?
O3SI Si O2SI 109.5(8) . . ?
O3SI Si O4SI 110.2(8) . . ?
O2SI Si O4SI 109.8(8) . . ?
O3SI Si O1SI 109.9(8) . . ?
O2SI Si O1SI 108.4(8) . . ?
O4SI Si O1SI 108.9(8) . . ?
Si O1SI Ru1 122.1(9) . . ?
Si O1SI W1 125.5(8) . . ?
Ru1 O1SI W1 91.7(6) . . ?
Si O1SI W2 124.6(8) . . ?
Ru1 O1SI W2 91.4(6) . . ?
W1 O1SI W2 91.8(6) . . ?
Si O2SI W4 125.3(7) . . ?
Si O2SI W3 124.1(7) . . ?
W4 O2SI W3 91.2(5) . . ?
Si O2SI W5 124.2(8) . . ?
W4 O2SI W5 91.0(5) . . ?
W3 O2SI W5 90.7(5) . . ?
Si O3SI W7 123.9(8) . . ?
Si O3SI W8 124.1(8) . . ?
W7 O3SI W8 91.6(5) . . ?
Si O3SI W6 125.1(8) . . ?
W7 O3SI W6 90.5(5) . . ?
W8 O3SI W6 91.5(5) . . ?
Si O4SI W11 126.3(9) . . ?
Si O4SI W9 123.8(8) . . ?
W11 O4SI W9 92.4(5) . . ?
Si O4SI W10 122.5(8) . . ?
W11 O4SI W10 90.8(5) . . ?
W9 O4SI W10 91.3(6) . . ?
O1S S1 C2 108.3(12) . . ?
O1S S1 C1 106.8(12) . . ?
C2 S1 C1 101.4(13) . . ?
O1S S1 Ru1 116.1(7) . . ?
C2 S1 Ru1 110.3(9) . . ?
C1 S1 Ru1 112.8(10) . . ?
O1S S1 Cs2 48.6(7) . . ?
C2 S1 Cs2 100.5(9) . . ?
C1 S1 Cs2 151.6(9) . . ?
Ru1 S1 Cs2 75.48(17) . . ?
S1 C1 H1A 109.5 . . ?
S1 C1 H1B 109.5 . . ?
H1A C1 H1B 109.5 . . ?
S1 C1 H1C 109.5 . . ?
H1A C1 H1C 109.5 . . ?
H1B C1 H1C 109.5 . . ?
S1 C2 H2A 109.5 . . ?
S1 C2 H2B 109.5 . . ?
H2A C2 H2B 109.5 . . ?
S1 C2 H2C 109.5 . . ?
H2A C2 H2C 109.5 . . ?
H2B C2 H2C 109.5 . . ?
S1 O1S Cs3 138.7(9) . 4_535 ?
S1 O1S Cs2 111.6(8) . . ?
Cs3 O1S Cs2 105.4(5) 4_535 . ?
W1 O1T Cs5 113.4(8) . . ?
W1 O1T Cs4 105.5(7) . 2_655 ?
Cs5 O1T Cs4 87.6(4) . 2_655 ?
W2 O2T Cs2 136.4(8) . 3_635 ?
W2 O2T Cs3 115.5(7) . 2_655 ?
Cs2 O2T Cs3 107.5(5) 3_635 2_655 ?
W3 O3T Cs6 93.9(7) . 3_636 ?
W3 O3T Cs3 113.6(7) . 2_655 ?
Cs6 O3T Cs3 143.8(6) 3_636 2_655 ?
W4 O4T Cs1 109.9(8) . . ?
W4 O4T Cs5 147.5(9) . 4_546 ?
Cs1 O4T Cs5 101.9(5) . 4_546 ?
W5 O5T Cs1 109.5(7) . 3_536 ?
W5 O5T Cs3 166.5(8) . 4_536 ?
Cs1 O5T Cs3 83.0(4) 3_536 4_536 ?
W6 O6T Cs1 110.4(8) . 3_536 ?
W6 O6T Cs5 150.4(8) . 2_545 ?
Cs1 O6T Cs5 97.6(5) 3_536 2_545 ?
W7 O7T Cs1 108.7(7) . . ?
W7 O7T Cs3 154.0(8) . 2 ?
Cs1 O7T Cs3 90.9(4) . 2 ?
W8 O8T Cs4 106.0(7) . 1_455 ?
W8 O8T Cs5 147.9(8) . 3_535 ?
Cs4 O8T Cs5 94.8(4) 1_455 3_535 ?
W8 O8T Cs1 104.6(7) . 2_545 ?
Cs4 O8T Cs1 107.6(5) 1_455 2_545 ?
Cs5 O8T Cs1 91.5(4) 3_535 2_545 ?
W9 O9T Cs1 110.4(7) . 2_545 ?
W9 O9T Cs3 101.4(7) . . ?
Cs1 O9T Cs3 85.4(4) 2_545 . ?
W10 O10T Cs2 155.1(9) . 4_536 ?
W11 O11T Cs4 150.1(9) . . ?
W2 O12 W1 120.1(8) . . ?
W4 O14 W1 151.4(9) . . ?
W4 O14 Cs4 112.2(6) . 2_655 ?
W1 O14 Cs4 93.8(5) . 2_655 ?
W1 O17 W7 153.8(9) . . ?
W3 O23 W2 152.2(9) . . ?
W3 O23 Cs3 96.5(5) . 2_655 ?
W2 O23 Cs3 94.8(5) . 2_655 ?
W4 O34 W3 120.0(9) . . ?
W4 O34 Cs6 121.7(7) . 3_636 ?
W3 O34 Cs6 94.4(6) . 3_636 ?
W3 O35 W5 122.0(8) . . ?
W3 O35 Cs6 88.9(6) . 3_636 ?
W5 O35 Cs6 120.5(7) . 3_636 ?
W3 O35 Cs6 97.1(6) . . ?
W5 O35 Cs6 109.6(7) . . ?
Cs6 O35 Cs6 115.4(5) 3_636 . ?
W4 O45 W5 122.9(9) . . ?
W7 O47 W4 148.9(9) . . ?
W7 O47 Cs1 100.0(6) . . ?
W4 O47 Cs1 97.3(6) . . ?
W5 O56 W6 152.2(9) . . ?
W5 O56 Cs1 98.4(6) . 3_536 ?
W6 O56 Cs1 97.9(6) . 3_536 ?
W7 O67 W6 122.6(8) . . ?
W6 O68 W8 122.2(9) . . ?
W6 O68 Cs4 129.9(7) . 1_455 ?
W8 O68 Cs4 97.7(5) . 1_455 ?
W7 O78 W8 121.3(8) . . ?
W9 O89 W8 145.4(10) . . ?
W9 O89 Cs1 96.4(6) . 2_545 ?
W8 O89 Cs1 104.4(6) . 2_545 ?
W11 O101 W10 121.7(9) . . ?
W11 O101 Cs6 102.6(7) . . ?
W10 O101 Cs6 110.6(7) . . ?
W11 O211 W2 152.7(9) . . ?
W11 O211 Cs2 103.0(6) . . ?
W2 O211 Cs2 101.8(5) . . ?
W3 O311 W11 149.1(8) . . ?
W3 O311 Cs6 107.4(6) . . ?
W11 O311 Cs6 102.8(6) . . ?
W5 O510 W10 151.1(9) . . ?
W5 O510 Cs6 107.9(6) . . ?
W10 O510 Cs6 99.3(6) . . ?
W6 O610 W10 153.1(10) . . ?
W10 O910 W9 122.9(9) . . ?
W10 O910 Cs3 121.3(7) . . ?
W9 O910 Cs3 114.9(7) . . ?
W11 O911 W9 121.5(8) . . ?
W11 O911 Cs2 108.2(6) . . ?
W9 O911 Cs2 98.9(6) . . ?
O4T Cs1 O9T 158.1(5) . 2 ?
O4T Cs1 O6T 66.3(5) . 3_536 ?
O9T Cs1 O6T 109.0(5) 2 3_536 ?
O4T Cs1 O5T 138.5(5) . 3_536 ?
O9T Cs1 O5T 62.5(4) 2 3_536 ?
O6T Cs1 O5T 100.8(4) 3_536 3_536 ?
O4T Cs1 O7T 101.1(4) . . ?
O9T Cs1 O7T 95.8(4) 2 . ?
O6T Cs1 O7T 138.6(4) 3_536 . ?
O5T Cs1 O7T 61.7(4) 3_536 . ?
O4T Cs1 O2W 97.2(5) . . ?
O9T Cs1 O2W 79.2(5) 2 . ?
O6T Cs1 O2W 155.4(5) 3_536 . ?
O5T Cs1 O2W 103.5(5) 3_536 . ?
O7T Cs1 O2W 59.8(5) . . ?
O4T Cs1 O47 52.2(4) . . ?
O9T Cs1 O47 146.2(4) 2 . ?
O6T Cs1 O47 99.8(4) 3_536 . ?
O5T Cs1 O47 95.5(4) 3_536 . ?
O7T Cs1 O47 50.5(4) . . ?
O2W Cs1 O47 81.9(5) . . ?
O4T Cs1 O56 99.8(4) . 3_536 ?
O9T Cs1 O56 92.0(4) 2 3_536 ?
O6T Cs1 O56 51.0(4) 3_536 3_536 ?
O5T Cs1 O56 51.0(4) 3_536 3_536 ?
O7T Cs1 O56 96.9(4) . 3_536 ?
O2W Cs1 O56 153.5(5) . 3_536 ?
O47 Cs1 O56 92.7(4) . 3_536 ?
O4T Cs1 O89 109.1(4) . 2 ?
O9T Cs1 O89 51.1(4) 2 2 ?
O6T Cs1 O89 111.2(4) 3_536 2 ?
O5T Cs1 O89 112.2(4) 3_536 2 ?
O7T Cs1 O89 110.1(4) . 2 ?
O2W Cs1 O89 55.1(5) . 2 ?
O47 Cs1 O89 132.4(4) . 2 ?
O56 Cs1 O89 134.9(4) 3_536 2 ?
O4T Cs1 O8T 61.6(4) . 2 ?
O9T Cs1 O8T 96.7(4) 2 2 ?
O6T Cs1 O8T 79.9(4) 3_536 2 ?
O5T Cs1 O8T 158.5(4) 3_536 2 ?
O7T Cs1 O8T 130.6(4) . 2 ?
O2W Cs1 O8T 76.1(5) . 2 ?
O47 Cs1 O8T 105.6(4) . 2 ?
O56 Cs1 O8T 130.1(4) 3_536 2 ?
O89 Cs1 O8T 49.5(4) 2 2 ?
O4T Cs1 W4 23.8(3) . . ?
O9T Cs1 W4 167.6(3) 2 . ?
O6T Cs1 W4 82.5(3) 3_536 . ?
O5T Cs1 W4 121.2(3) 3_536 . ?
O7T Cs1 W4 77.5(3) . . ?
O2W Cs1 W4 88.4(4) . . ?
O47 Cs1 W4 28.5(3) . . ?
O56 Cs1 W4 99.2(3) 3_536 . ?
O89 Cs1 W4 121.0(3) 2 . ?
O8T Cs1 W4 80.4(3) 2 . ?
O4T Cs1 W9 136.3(4) . 2 ?
O9T Cs1 W9 23.4(3) 2 2 ?
O6T Cs1 W9 112.6(3) 3_536 2 ?
O5T Cs1 W9 85.2(3) 3_536 2 ?
O7T Cs1 W9 103.4(3) . 2 ?
O2W Cs1 W9 65.9(4) . 2 ?
O47 Cs1 W9 147.0(3) . 2 ?
O56 Cs1 W9 112.5(3) 3_536 2 ?
O89 Cs1 W9 27.7(3) 2 2 ?
O8T Cs1 W9 74.9(3) 2 2 ?
W4 Cs1 W9 147.77(5) . 2 ?
O2T Cs2 O10T 86.2(5) 3_635 4_535 ?
O2T Cs2 O9RU 131.4(4) 3_635 . ?
O10T Cs2 O9RU 77.8(4) 4_535 . ?
O2T Cs2 O6W 76.5(6) 3_635 3_635 ?
O10T Cs2 O6W 145.2(6) 4_535 3_635 ?
O9RU Cs2 O6W 135.7(5) . 3_635 ?
O2T Cs2 O2RU 90.9(4) 3_635 . ?
O10T Cs2 O2RU 110.4(4) 4_535 . ?
O9RU Cs2 O2RU 54.4(4) . . ?
O6W Cs2 O2RU 100.0(5) 3_635 . ?
O2T Cs2 O1S 65.8(4) 3_635 . ?
O10T Cs2 O1S 58.4(5) 4_535 . ?
O9RU Cs2 O1S 66.7(4) . . ?
O6W Cs2 O1S 134.4(6) 3_635 . ?
O2RU Cs2 O1S 57.6(4) . . ?
O2T Cs2 O911 170.5(5) 3_635 . ?
O10T Cs2 O911 102.5(4) 4_535 . ?
O9RU Cs2 O911 48.8(4) . . ?
O6W Cs2 O911 97.7(5) 3_635 . ?
O2RU Cs2 O911 82.6(4) . . ?
O1S Cs2 O911 115.5(4) . . ?
O2T Cs2 O5W 127.3(5) 3_635 . ?
O10T Cs2 O5W 62.0(6) 4_535 . ?
O9RU Cs2 O5W 84.3(5) . . ?
O6W Cs2 O5W 105.5(6) 3_635 . ?
O2RU Cs2 O5W 137.8(5) . . ?
O1S Cs2 O5W 117.5(5) . . ?
O911 Cs2 O5W 61.3(5) . . ?
O2T Cs2 O4W 64.7(6) 3_635 4_535 ?
O10T Cs2 O4W 68.5(6) 4_535 4_535 ?
O9RU Cs2 O4W 141.9(5) . 4_535 ?
O6W Cs2 O4W 76.7(6) 3_635 4_535 ?
O2RU Cs2 O4W 155.5(5) . 4_535 ?
O1S Cs2 O4W 107.3(5) . 4_535 ?
O911 Cs2 O4W 121.8(5) . 4_535 ?
O5W Cs2 O4W 64.8(6) . 4_535 ?
O2T Cs2 O211 123.5(4) 3_635 . ?
O10T Cs2 O211 137.0(4) 4_535 . ?
O9RU Cs2 O211 59.3(4) . . ?
O6W Cs2 O211 76.8(5) 3_635 . ?
O2RU Cs2 O211 47.1(4) . . ?
O1S Cs2 O211 102.9(4) . . ?
O911 Cs2 O211 47.1(4) . . ?
O5W Cs2 O211 107.5(5) . . ?
O4W Cs2 O211 148.9(5) 4_535 . ?
O2T Cs2 S1 85.0(3) 3_635 . ?
O10T Cs2 S1 61.9(4) 4_535 . ?
O9RU Cs2 S1 47.0(3) . . ?
O6W Cs2 S1 143.6(5) 3_635 . ?
O2RU Cs2 S1 48.7(3) . . ?
O1S Cs2 S1 19.8(3) . . ?
O911 Cs2 S1 95.8(3) . . ?
O5W Cs2 S1 110.7(4) . . ?
O4W Cs2 S1 122.8(4) 4_535 . ?
O211 Cs2 S1 88.3(3) . . ?
O2T Cs2 Ru1 106.0(3) 3_635 . ?
O10T Cs2 Ru1 86.8(4) 4_535 . ?
O9RU Cs2 Ru1 28.8(3) . . ?
O6W Cs2 Ru1 126.8(5) 3_635 . ?
O2RU Cs2 Ru1 28.7(3) . . ?
O1S Cs2 Ru1 49.0(3) . . ?
O911 Cs2 Ru1 71.2(3) . . ?
O5W Cs2 Ru1 112.4(4) . . ?
O4W Cs2 Ru1 153.6(4) 4_535 . ?
O211 Cs2 Ru1 57.3(2) . . ?
S1 Cs2 Ru1 31.40(9) . . ?
O910 Cs3 O1S 89.2(4) . 4_536 ?
O910 Cs3 O7T 107.4(4) . 2_545 ?
O1S Cs3 O7T 95.1(4) 4_536 2_545 ?
O910 Cs3 O3W 149.0(5) . . ?
O1S Cs3 O3W 65.3(5) 4_536 . ?
O7T Cs3 O3W 60.7(5) 2_545 . ?
O910 Cs3 O2T 103.1(4) . 2_645 ?
O1S Cs3 O2T 62.7(4) 4_536 2_645 ?
O7T Cs3 O2T 141.8(4) 2_545 2_645 ?
O3W Cs3 O2T 81.4(5) . 2_645 ?
O910 Cs3 O3T 108.3(4) . 2_645 ?
O1S Cs3 O3T 151.8(4) 4_536 2_645 ?
O7T Cs3 O3T 100.2(4) 2_545 2_645 ?
O3W Cs3 O3T 102.1(5) . 2_645 ?
O2T Cs3 O3T 91.2(4) 2_645 2_645 ?
O910 Cs3 O7W 63.9(7) . . ?
O1S Cs3 O7W 108.8(6) 4_536 . ?
O7T Cs3 O7W 153.9(6) 2_545 . ?
O3W Cs3 O7W 139.0(7) . . ?
O2T Cs3 O7W 62.3(6) 2_645 . ?
O3T Cs3 O7W 63.0(6) 2_645 . ?
O910 Cs3 O2W 56.2(5) . 2_545 ?
O1S Cs3 O2W 73.9(4) 4_536 2_545 ?
O7T Cs3 O2W 56.2(4) 2_545 2_545 ?
O3W Cs3 O2W 98.0(5) . 2_545 ?
O2T Cs3 O2W 132.4(4) 2_645 2_545 ?
O3T Cs3 O2W 134.3(4) 2_645 2_545 ?
O7W Cs3 O2W 120.0(7) . 2_545 ?
O910 Cs3 O9T 47.3(4) . . ?
O1S Cs3 O9T 133.7(4) 4_536 . ?
O7T Cs3 O9T 86.1(4) 2_545 . ?
O3W Cs3 O9T 145.1(5) . . ?
O2T Cs3 O9T 131.9(4) 2_645 . ?
O3T Cs3 O9T 71.3(4) 2_645 . ?
O7W Cs3 O9T 69.9(6) . . ?
O2W Cs3 O9T 68.8(4) 2_545 . ?
O910 Cs3 O5T 99.1(4) . 4_535 ?
O1S Cs3 O5T 150.5(4) 4_536 4_535 ?
O7T Cs3 O5T 55.3(4) 2_545 4_535 ?
O3W Cs3 O5T 96.0(5) . 4_535 ?
O2T Cs3 O5T 140.3(4) 2_645 4_535 ?
O3T Cs3 O5T 50.3(4) 2_645 4_535 ?
O7W Cs3 O5T 100.2(6) . 4_535 ?
O2W Cs3 O5T 87.2(4) 2_545 4_535 ?
O9T Cs3 O5T 52.7(4) . 4_535 ?
O910 Cs3 O23 112.7(4) . 2_645 ?
O1S Cs3 O23 108.0(4) 4_536 2_645 ?
O7T Cs3 O23 133.3(4) 2_545 2_645 ?
O3W Cs3 O23 92.6(5) . 2_645 ?
O2T Cs3 O23 46.1(4) 2_645 2_645 ?
O3T Cs3 O23 45.1(4) 2_645 2_645 ?
O7W Cs3 O23 48.9(6) . 2_645 ?
O2W Cs3 O23 168.9(4) 2_545 2_645 ?
O9T Cs3 O23 104.0(4) . 2_645 ?
O5T Cs3 O23 94.9(3) 4_535 2_645 ?
O910 Cs3 W9 24.3(3) . . ?
O1S Cs3 W9 112.5(3) 4_536 . ?
O7T Cs3 W9 97.6(3) 2_545 . ?
O3W Cs3 W9 156.9(4) . . ?
O2T Cs3 W9 119.0(3) 2_645 . ?
O3T Cs3 W9 88.8(3) 2_645 . ?
O7W Cs3 W9 64.0(6) . . ?
O2W Cs3 W9 60.8(3) 2_545 . ?
O9T Cs3 W9 23.0(3) . . ?
O5T Cs3 W9 75.3(3) 4_535 . ?
O23 Cs3 W9 109.2(2) 2_645 . ?
O11T Cs4 O1T 147.9(4) . 2_645 ?
O11T Cs4 O8T 111.5(4) . 1_655 ?
O1T Cs4 O8T 99.1(4) 2_645 1_655 ?
O11T Cs4 O68 122.4(4) . 1_655 ?
O1T Cs4 O68 69.9(4) 2_645 1_655 ?
O8T Cs4 O68 51.4(4) 1_655 1_655 ?
O11T Cs4 O14 134.3(4) . 2_645 ?
O1T Cs4 O14 50.1(4) 2_645 2_645 ?
O8T Cs4 O14 92.2(4) 1_655 2_645 ?
O68 Cs4 O14 103.0(4) 1_655 2_645 ?
O11T Cs4 O4W 69.5(5) . . ?
O1T Cs4 O4W 79.2(5) 2_645 . ?
O8T Cs4 O4W 175.1(5) 1_655 . ?
O68 Cs4 O4W 123.8(5) 1_655 . ?
O14 Cs4 O4W 90.2(5) 2_645 . ?
O11T Cs4 O7W 62.5(7) . . ?
O1T Cs4 O7W 102.2(6) 2_645 . ?
O8T Cs4 O7W 135.5(6) 1_655 . ?
O68 Cs4 O7W 171.3(6) 1_655 . ?
O14 Cs4 O7W 73.2(6) 2_645 . ?
O4W Cs4 O7W 49.4(7) . . ?
O11T Cs4 W1 140.2(3) . 2_645 ?
O1T Cs4 W1 24.1(3) 2_645 2_645 ?
O8T Cs4 W1 106.0(3) 1_655 2_645 ?
O68 Cs4 W1 91.4(3) 1_655 2_645 ?
O14 Cs4 W1 29.4(2) 2_645 2_645 ?
O4W Cs4 W1 74.3(4) . 2_645 ?
O7W Cs4 W1 81.6(6) . 2_645 ?
O11T Cs4 W8 111.2(3) . 1_655 ?
O1T Cs4 W8 92.5(3) 2_645 1_655 ?
O8T Cs4 W8 24.5(3) 1_655 1_655 ?
O68 Cs4 W8 29.5(3) 1_655 1_655 ?
O14 Cs4 W8 106.1(3) 2_645 1_655 ?
O4W Cs4 W8 150.6(4) . 1_655 ?
O7W Cs4 W8 158.6(5) . 1_655 ?
W1 Cs4 W8 108.47(5) 2_645 1_655 ?
O11T Cs4 W4 124.8(3) . 2_645 ?
O1T Cs4 W4 70.5(3) 2_645 2_645 ?
O8T Cs4 W4 76.9(3) 1_655 2_645 ?
O68 Cs4 W4 105.5(3) 1_655 2_645 ?
O14 Cs4 W4 23.1(2) 2_645 2_645 ?
O4W Cs4 W4 106.6(4) . 2_645 ?
O7W Cs4 W4 74.2(6) . 2_645 ?
W1 Cs4 W4 52.14(4) 2_645 2_645 ?
W8 Cs4 W4 96.74(5) 1_655 2_645 ?
O11T Cs4 Cs5 104.0(3) . 2_645 ?
O1T Cs4 Cs5 46.1(3) 2_645 2_645 ?
O8T Cs4 Cs5 129.1(3) 1_655 2_645 ?
O68 Cs4 Cs5 79.1(3) 1_655 2_645 ?
O14 Cs4 Cs5 87.9(3) 2_645 2_645 ?
O4W Cs4 Cs5 46.6(4) . 2_645 ?
O7W Cs4 Cs5 92.9(5) . 2_645 ?
W1 Cs4 Cs5 58.97(5) 2_645 2_645 ?
W8 Cs4 Cs5 108.48(6) 1_655 2_645 ?
W4 Cs4 Cs5 110.95(6) 2_645 2_645 ?
O11T Cs4 Cs5 87.9(3) . 3_635 ?
O1T Cs4 Cs5 122.5(3) 2_645 3_635 ?
O8T Cs4 Cs5 42.9(3) 1_655 3_635 ?
O68 Cs4 Cs5 94.2(3) 1_655 3_635 ?
O14 Cs4 Cs5 84.1(3) 2_645 3_635 ?
O4W Cs4 Cs5 141.8(4) . 3_635 ?
O7W Cs4 Cs5 93.2(5) . 3_635 ?
W1 Cs4 Cs5 111.96(7) 2_645 3_635 ?
W8 Cs4 Cs5 65.72(5) 1_655 3_635 ?
W4 Cs4 Cs5 61.16(5) 2_645 3_635 ?
Cs5 Cs4 Cs5 168.15(7) 2_645 3_635 ?
O4T Cs5 O1T 133.8(5) 4_545 . ?
O4T Cs5 O8T 63.8(4) 4_545 3_535 ?
O1T Cs5 O8T 113.1(4) . 3_535 ?
O4T Cs5 O4W 114.6(6) 4_545 2_655 ?
O1T Cs5 O4W 83.8(6) . 2_655 ?
O8T Cs5 O4W 158.7(5) 3_535 2_655 ?
O4T Cs5 O6T 63.5(4) 4_545 2 ?
O1T Cs5 O6T 70.4(4) . 2 ?
O8T Cs5 O6T 81.2(4) 3_535 2 ?
O4W Cs5 O6T 118.1(5) 2_655 2 ?
O4T Cs5 O6W 128.7(5) 4_545 . ?
O1T Cs5 O6W 95.8(5) . . ?
O8T Cs5 O6W 88.5(5) 3_535 . ?
O4W Cs5 O6W 76.4(6) 2_655 . ?
O6T Cs5 O6W 157.5(5) 2 . ?
O4T Cs5 W1 155.7(3) 4_545 . ?
O1T Cs5 W1 21.9(3) . . ?
O8T Cs5 W1 115.8(3) 3_535 . ?
O4W Cs5 W1 74.9(5) 2_655 . ?
O6T Cs5 W1 92.2(3) 2 . ?
O6W Cs5 W1 74.4(4) . . ?
O4T Cs5 Cs4 111.1(3) 4_545 2_655 ?
O1T Cs5 Cs4 46.3(3) . 2_655 ?
O8T Cs5 Cs4 149.1(3) 3_535 2_655 ?
O4W Cs5 Cs4 52.2(4) 2_655 2_655 ?
O6T Cs5 Cs4 70.4(3) 2 2_655 ?
O6W Cs5 Cs4 113.4(4) . 2_655 ?
W1 Cs5 Cs4 55.45(4) . 2_655 ?
O4T Cs5 Cs6 68.9(4) 4_545 2_655 ?
O1T Cs5 Cs6 117.0(3) . 2_655 ?
O8T Cs5 Cs6 126.7(3) 3_535 2_655 ?
O4W Cs5 Cs6 45.7(5) 2_655 2_655 ?
O6T Cs5 Cs6 99.0(3) 2 2_655 ?
O6W Cs5 Cs6 103.2(5) . 2_655 ?
W1 Cs5 Cs6 117.45(14) . 2_655 ?
Cs4 Cs5 Cs6 71.20(14) 2_655 2_655 ?
O4T Cs5 Cs4 54.6(3) 4_545 3_635 ?
O1T Cs5 Cs4 152.9(3) . 3_635 ?
O8T Cs5 Cs4 42.4(3) 3_535 3_635 ?
O4W Cs5 Cs4 117.9(5) 2_655 3_635 ?
O6T Cs5 Cs4 108.3(3) 2 3_635 ?
O6W Cs5 Cs4 75.6(4) . 3_635 ?
W1 Cs5 Cs4 143.00(7) . 3_635 ?
Cs4 Cs5 Cs4 160.41(7) 2_655 3_635 ?
Cs6 Cs5 Cs4 90.05(14) 2_655 3_635 ?
O4T Cs5 Cs1 38.6(3) 4_545 4_545 ?
O1T Cs5 Cs1 103.3(3) . 4_545 ?
O8T Cs5 Cs1 46.2(3) 3_535 4_545 ?
O4W Cs5 Cs1 145.6(5) 2_655 4_545 ?
O6T Cs5 Cs1 39.9(3) 2 4_545 ?
O6W Cs5 Cs1 134.7(4) . 4_545 ?
W1 Cs5 Cs1 121.80(6) . 4_545 ?
Cs4 Cs5 Cs1 109.40(6) 2_655 4_545 ?
Cs6 Cs5 Cs1 103.84(14) 2_655 4_545 ?
Cs4 Cs5 Cs1 68.76(4) 3_635 4_545 ?
O4T Cs5 Cs2 114.4(3) 4_545 3_635 ?
O1T Cs5 Cs2 107.9(3) . 3_635 ?
O8T Cs5 Cs2 115.5(3) 3_535 3_635 ?
O4W Cs5 Cs2 44.1(5) 2_655 3_635 ?
O6T Cs5 Cs2 161.1(3) 2 3_635 ?
O6W Cs5 Cs2 39.1(4) . 3_635 ?
W1 Cs5 Cs2 88.16(5) . 3_635 ?
Cs4 Cs5 Cs2 94.58(5) 2_655 3_635 ?
Cs6 Cs5 Cs2 64.48(14) 2_655 3_635 ?
Cs4 Cs5 Cs2 81.87(5) 3_635 3_635 ?
Cs1 Cs5 Cs2 148.71(6) 4_545 3_635 ?
O5W Cs6 O1W 159.9(9) 4_536 3_636 ?
O5W Cs6 O311 124.8(7) 4_536 . ?
O1W Cs6 O311 73.7(6) 3_636 . ?
O5W Cs6 O101 90.3(7) 4_536 . ?
O1W Cs6 O101 98.1(6) 3_636 . ?
O311 Cs6 O101 50.5(5) . . ?
O5W Cs6 O34 77.6(7) 4_536 3_636 ?
O1W Cs6 O34 92.4(6) 3_636 3_636 ?
O311 Cs6 O34 140.1(6) . 3_636 ?
O101 Cs6 O34 167.6(6) . 3_636 ?
O5W Cs6 O4W 77.1(8) 4_536 . ?
O1W Cs6 O4W 92.5(7) 3_636 . ?
O311 Cs6 O4W 101.2(6) . . ?
O101 Cs6 O4W 56.2(6) . . ?
O34 Cs6 O4W 116.9(6) 3_636 . ?
O5W Cs6 O3T 61.0(7) 4_536 3_636 ?
O1W Cs6 O3T 124.8(7) 3_636 3_636 ?
O311 Cs6 O3T 107.9(5) . 3_636 ?
O101 Cs6 O3T 126.1(5) . 3_636 ?
O34 Cs6 O3T 50.2(4) 3_636 3_636 ?
O4W Cs6 O3T 137.5(6) . 3_636 ?
O5W Cs6 O35 109.2(7) 4_536 3_636 ?
O1W Cs6 O35 74.8(6) 3_636 3_636 ?
O311 Cs6 O35 92.2(5) . 3_636 ?
O101 Cs6 O35 141.9(5) . 3_636 ?
O34 Cs6 O35 47.9(4) 3_636 3_636 ?
O4W Cs6 O35 158.2(6) . 3_636 ?
O3T Cs6 O35 50.2(4) 3_636 3_636 ?
O5W Cs6 O35 94.7(7) 4_536 . ?
O1W Cs6 O35 104.4(7) 3_636 . ?
O311 Cs6 O35 49.3(4) . . ?
O101 Cs6 O35 81.9(5) . . ?
O34 Cs6 O35 102.0(5) 3_636 . ?
O4W Cs6 O35 136.8(6) . . ?
O3T Cs6 O35 58.8(4) 3_636 . ?
O35 Cs6 O35 64.6(5) 3_636 . ?
O5W Cs6 O510 67.4(7) 4_536 . ?
O1W Cs6 O510 131.1(6) 3_636 . ?
O311 Cs6 O510 57.5(4) . . ?
O101 Cs6 O510 48.7(4) . . ?
O34 Cs6 O510 126.8(5) 3_636 . ?
O4W Cs6 O510 93.3(6) . . ?
O3T Cs6 O510 77.6(4) 3_636 . ?
O35 Cs6 O510 108.3(5) 3_636 . ?
O35 Cs6 O510 45.9(4) . . ?
O5W Cs6 W3 79.7(6) 4_536 3_636 ?
O1W Cs6 W3 100.5(6) 3_636 3_636 ?
O311 Cs6 W3 114.4(4) . 3_636 ?
O101 Cs6 W3 150.7(5) . 3_636 ?
O34 Cs6 W3 30.3(3) 3_636 3_636 ?
O4W Cs6 W3 144.2(5) . 3_636 ?
O3T Cs6 W3 26.6(3) 3_636 3_636 ?
O35 Cs6 W3 30.0(3) 3_636 3_636 ?
O35 Cs6 W3 71.7(3) . 3_636 ?
O510 Cs6 W3 102.4(4) . 3_636 ?
O5W Cs6 W11 117.4(7) 4_536 . ?
O1W Cs6 W11 74.5(5) 3_636 . ?
O311 Cs6 W11 28.4(3) . . ?
O101 Cs6 W11 28.0(3) . . ?
O34 Cs6 W11 164.4(5) 3_636 . ?
O4W Cs6 W11 72.8(5) . . ?
O3T Cs6 W11 131.6(4) 3_636 . ?
O35 Cs6 W11 118.9(4) 3_636 . ?
O35 Cs6 W11 74.0(3) . . ?
O510 Cs6 W11 61.3(3) . . ?
W3 Cs6 W11 142.8(3) 3_636 . ?
Cs1 O2W Cs3 85.1(5) . 2 ?
Cs6 O4W Cs5 88.4(7) . 2_645 ?
Cs6 O4W Cs2 98.2(7) . 4_536 ?
Cs5 O4W Cs2 94.5(6) 2_645 4_536 ?
Cs6 O4W Cs4 100.4(7) . . ?
Cs5 O4W Cs4 81.1(6) 2_645 . ?
Cs2 O4W Cs4 160.8(9) 4_536 . ?
Cs6 O5W Cs2 119.7(9) 4_535 . ?
Cs2 O6W Cs5 98.7(7) 3_635 . ?
Cs3 O7W Cs4 166.5(11) . . ?

loop_
_geom_bond_atom_site_label_1
_geom_bond_atom_site_label_2
_geom_bond_distance
_geom_bond_site_symmetry_2
_geom_bond_publ_flag
W1 O1T 1.699(18) . ?
W1 O1RU 1.834(15) . ?
W1 O17 1.899(16) . ?
W1 O12 1.940(15) . ?
W1 O14 1.975(15) . ?
W1 O1SI 2.313(16) . ?
W1 Ru1 3.196(2) . ?
W1 Cs4 4.016(3) 2_655 ?
W1 Cs5 4.179(2) . ?
W2 O2T 1.692(17) . ?
W2 O2RU 1.855(15) . ?
W2 O12 1.932(15) . ?
W2 O211 1.960(16) . ?
W2 O23 1.962(15) . ?
W2 O1SI 2.356(15) . ?
W2 Cs2 4.304(2) . ?
W2 Cs3 4.354(2) 2_655 ?
W2 Cs2 4.3708(19) 3_635 ?
W3 O3T 1.717(17) . ?
W3 O23 1.881(15) . ?
W3 O311 1.885(15) . ?
W3 O35 1.911(16) . ?
W3 O34 1.935(17) . ?
W3 O2SI 2.349(14) . ?
W3 Cs6 3.822(10) 3_636 ?
W3 Cs6 4.057(11) . ?
W3 Cs3 4.359(2) 2_655 ?
W4 O4T 1.716(19) . ?
W4 O14 1.874(15) . ?
W4 O45 1.905(16) . ?
W4 O34 1.928(16) . ?
W4 O47 1.930(15) . ?
W4 O2SI 2.334(14) . ?
W4 Cs1 4.0059(19) . ?
W4 Cs4 4.430(3) 2_655 ?
W4 Cs6 4.477(10) 3_636 ?
W5 O5T 1.708(16) . ?
W5 O510 1.902(16) . ?
W5 O56 1.911(16) . ?
W5 O45 1.920(17) . ?
W5 O35 1.933(16) . ?
W5 O2SI 2.376(13) . ?
W5 Cs1 4.0595(19) 3_536 ?
W5 Cs6 4.394(10) . ?
W6 O6T 1.699(18) . ?
W6 O610 1.854(17) . ?
W6 O68 1.861(16) . ?
W6 O56 1.919(16) . ?
W6 O67 1.919(16) . ?
W6 O3SI 2.377(14) . ?
W6 Cs1 4.0529(18) 3_536 ?
W7 O7T 1.687(16) . ?
W7 O67 1.899(16) . ?
W7 O47 1.905(15) . ?
W7 O17 1.922(16) . ?
W7 O78 1.928(15) . ?
W7 O3SI 2.338(14) . ?
W7 Cs1 4.064(2) . ?
W8 O8T 1.757(16) . ?
W8 O8RU 1.790(15) . ?
W8 O78 1.948(16) . ?
W8 O89 1.950(16) . ?
W8 O68 2.026(16) . ?
W8 O3SI 2.373(14) . ?
W8 Cs4 4.079(3) 1_455 ?
W8 Cs1 4.291(2) 2_545 ?
W9 O9T 1.714(18) . ?
W9 O9RU 1.807(16) . ?
W9 O89 1.895(16) . ?
W9 O910 1.950(16) . ?
W9 O911 1.968(16) . ?
W9 O4SI 2.352(15) . ?
W9 Cs1 4.0459(19) 2_545 ?
W9 Cs2 4.0929(19) . ?
W9 Cs3 4.294(2) . ?
W10 O10T 1.709(19) . ?
W10 O910 1.921(16) . ?
W10 O510 1.925(16) . ?
W10 O101 1.926(16) . ?
W10 O610 1.960(16) . ?
W10 O4SI 2.402(15) . ?
W10 Cs6 4.184(10) . ?
W10 Cs3 4.407(2) . ?
W11 O11T 1.726(16) . ?
W11 O211 1.875(15) . ?
W11 O911 1.891(16) . ?
W11 O101 1.917(17) . ?
W11 O311 1.941(15) . ?
W11 O4SI 2.312(15) . ?
W11 Cs6 3.982(10) . ?
W11 Cs2 4.2824(19) . ?
Ru1 O2RU 1.989(15) . ?
Ru1 O1RU 1.996(16) . ?
Ru1 O9RU 2.011(16) . ?
Ru1 O8RU 2.014(15) . ?
Ru1 O1SI 2.136(15) . ?
Ru1 S1 2.193(6) . ?
Ru1 Cs2 4.075(3) . ?
O2RU Cs2 3.233(15) . ?
O9RU Cs2 3.121(15) . ?
Si O3SI 1.610(15) . ?
Si O2SI 1.624(15) . ?
Si O4SI 1.628(16) . ?
Si O1SI 1.644(16) . ?
S1 O1S 1.465(18) . ?
S1 C2 1.82(3) . ?
S1 C1 1.82(3) . ?
S1 Cs2 4.028(6) . ?
C1 H1A 0.9600 . ?
C1 H1B 0.9600 . ?
C1 H1C 0.9600 . ?
C2 H2A 0.9600 . ?
C2 H2B 0.9600 . ?
C2 H2C 0.9600 . ?
O1S Cs3 3.176(17) 4_535 ?
O1S Cs2 3.252(17) . ?
O1T Cs5 3.202(18) . ?
O1T Cs4 3.214(18) 2_655 ?
O2T Cs2 2.987(17) 3_635 ?
O2T Cs3 3.350(17) 2_655 ?
O3T Cs6 3.30(2) 3_636 ?
O3T Cs3 3.377(17) 2_655 ?
O4T Cs1 3.083(18) . ?
O4T Cs5 3.153(19) 4_546 ?
O5T Cs1 3.157(17) 3_536 ?
O5T Cs3 3.720(16) 4_536 ?
O6T Cs1 3.134(17) 3_536 ?
O6T Cs5 3.301(18) 2_545 ?
O7T Cs1 3.195(16) . ?
O7T Cs3 3.229(16) 2 ?
O8T Cs4 3.227(16) 1_455 ?
O8T Cs5 3.258(16) 3_535 ?
O8T Cs1 3.496(17) 2_545 ?
O9T Cs1 3.115(17) 2_545 ?
O9T Cs3 3.614(17) . ?
O10T Cs2 3.076(19) 4_536 ?
O11T Cs4 3.154(17) . ?
O14 Cs4 3.369(16) 2_655 ?
O23 Cs3 3.725(15) 2_655 ?
O34 Cs6 3.151(19) 3_636 ?
O35 Cs6 3.346(19) 3_636 ?
O35 Cs6 3.350(19) . ?
O47 Cs1 3.273(16) . ?
O56 Cs1 3.314(16) 3_536 ?
O68 Cs4 3.279(16) 1_455 ?
O89 Cs1 3.370(17) 2_545 ?
O101 Cs6 3.098(19) . ?
O211 Cs2 3.452(15) . ?
O311 Cs6 3.073(18) . ?
O510 Cs6 3.418(19) . ?
O910 Cs3 3.092(17) . ?
O911 Cs2 3.298(16) . ?
Cs1 O9T 3.115(17) 2 ?
Cs1 O6T 3.134(17) 3_536 ?
Cs1 O5T 3.157(17) 3_536 ?
Cs1 O2W 3.22(2) . ?
Cs1 O56 3.314(16) 3_536 ?
Cs1 O89 3.370(17) 2 ?
Cs1 O8T 3.496(17) 2 ?
Cs1 W9 4.0458(19) 2 ?
Cs2 O2T 2.987(17) 3_635 ?
Cs2 O10T 3.076(19) 4_535 ?
Cs2 O6W 3.14(2) 3_635 ?
Cs2 O5W 3.35(3) . ?
Cs2 O4W 3.44(3) 4_535 ?
Cs3 O1S 3.176(17) 4_536 ?
Cs3 O7T 3.229(16) 2_545 ?
Cs3 O3W 3.23(2) . ?
Cs3 O2T 3.350(17) 2_645 ?
Cs3 O3T 3.378(17) 2_645 ?
Cs3 O7W 3.47(3) . ?
Cs3 O2W 3.54(2) 2_545 ?
Cs3 O5T 3.720(16) 4_535 ?
Cs3 O23 3.725(15) 2_645 ?
Cs4 O1T 3.214(18) 2_645 ?
Cs4 O8T 3.227(16) 1_655 ?
Cs4 O68 3.279(16) 1_655 ?
Cs4 O14 3.369(16) 2_645 ?
Cs4 O4W 3.55(3) . ?
Cs4 O7W 3.58(3) . ?
Cs4 W1 4.016(3) 2_645 ?
Cs4 W8 4.079(3) 1_655 ?
Cs4 W4 4.430(3) 2_645 ?
Cs4 Cs5 4.440(3) 2_645 ?
Cs4 Cs5 4.774(3) 3_635 ?
Cs5 O4T 3.153(19) 4_545 ?
Cs5 O8T 3.258(16) 3_535 ?
Cs5 O4W 3.27(3) 2_655 ?
Cs5 O6T 3.301(18) 2 ?
Cs5 O6W 3.35(3) . ?
Cs5 Cs4 4.440(3) 2_655 ?
Cs5 Cs6 4.554(11) 2_655 ?
Cs5 Cs4 4.774(3) 3_635 ?
Cs5 Cs1 4.842(3) 4_545 ?
Cs5 Cs2 4.925(3) 3_635 ?
Cs6 O5W 2.49(3) 4_536 ?
Cs6 O1W 2.78(3) 3_636 ?
Cs6 O34 3.152(19) 3_636 ?
Cs6 O4W 3.26(3) . ?
Cs6 O3T 3.30(2) 3_636 ?
Cs6 O35 3.346(19) 3_636 ?
Cs6 W3 3.822(10) 3_636 ?
O1W Cs6 2.78(3) 3_636 ?
O2W Cs3 3.54(2) 2 ?
O4W Cs5 3.27(3) 2_645 ?
O4W Cs2 3.44(3) 4_536 ?
O5W Cs6 2.49(3) 4_535 ?
O6W Cs2 3.14(2) 3_635 ?
